data_4123438
loop_
_publ_author_name
'Herder, Martin'
'Schmidt, Bernd M.'
'Grubert, Lutz'
'P\"atzel, Michael'
'Schwarz, Jutta'
'Hecht, Stefan'

_publ_section_title
;
 Improving the fatigue resistance of diarylethene switches.
;
_journal_issue 7
_journal_name_full 'Journal of the American Chemical Society'
_journal_page_first 2738
_journal_page_last 2747
_journal_paper_doi 10.1021/ja513027s
_journal_volume 137
_journal_year 2015
_chemical_formula_moiety 'C25 H22 N2 S2'
_chemical_formula_sum 'C25 H22 N2 S2'
_chemical_formula_weight 414.56
_chemical_name_systematic
;
 ?
;
_space_group_crystal_system monoclinic
_space_group_IT_number 15
_space_group_name_Hall '-C 2yc'
_space_group_name_H-M_alt 'C 1 2/c 1'
_symmetry_space_group_name_Hall '-C 2yc'
_symmetry_space_group_name_H-M 'C 1 2/c 1'
_atom_sites_solution_hydrogens geom
_audit_creation_method SHELXL-2013
_cell_angle_alpha 90
_cell_angle_beta 109.7290(16)
_cell_angle_gamma 90
_cell_formula_units_Z 4
_cell_length_a 13.8855(7)
_cell_length_b 19.3733(9)
_cell_length_c 8.1757(4)
_cell_measurement_reflns_used 9957
_cell_measurement_temperature 100(2)
_cell_measurement_theta_max 28.31
_cell_measurement_theta_min 2.78
_cell_volume 2070.23(18)
_computing_cell_refinement 'Bruker SAINT'
_computing_data_collection 'Bruker APEX2'
_computing_data_reduction 'Bruker SAINT'
_computing_structure_refinement 'SHELXL-2013 (Sheldrick 2013)'
_computing_structure_solution 'SHELXS-97 (Sheldrick 2008)'
_diffrn_ambient_temperature 100(2)
_diffrn_measured_fraction_theta_full 0.998
_diffrn_measured_fraction_theta_max 0.998
_diffrn_measurement_device_type 'Bruker D8 VENTURE'
_diffrn_measurement_method '\f and \w scans'
_diffrn_radiation_type MoK\a
_diffrn_radiation_wavelength 0.71073
_diffrn_reflns_av_R_equivalents 0.0230
_diffrn_reflns_av_unetI/netI 0.0120
_diffrn_reflns_Laue_measured_fraction_full 0.998
_diffrn_reflns_Laue_measured_fraction_max 0.998
_diffrn_reflns_limit_h_max 17
_diffrn_reflns_limit_h_min -17
_diffrn_reflns_limit_k_max 24
_diffrn_reflns_limit_k_min -24
_diffrn_reflns_limit_l_max 9
_diffrn_reflns_limit_l_min -10
_diffrn_reflns_number 17526
_diffrn_reflns_point_group_measured_fraction_full 0.998
_diffrn_reflns_point_group_measured_fraction_max 0.998
_diffrn_reflns_theta_full 25.242
_diffrn_reflns_theta_max 26.369
_diffrn_reflns_theta_min 2.785
_diffrn_source 'Incoatec multilayer microsource'
_exptl_absorpt_coefficient_mu 0.271
_exptl_absorpt_correction_T_max 0.873
_exptl_absorpt_correction_T_min 0.873
_exptl_absorpt_correction_type empirical
_exptl_absorpt_process_details 'Bruker APEX2'
_exptl_crystal_colour 'dark red'
_exptl_crystal_density_diffrn 1.330
_exptl_crystal_description block
_exptl_crystal_F_000 872
_exptl_crystal_size_max 0.500
_exptl_crystal_size_mid 0.500
_exptl_crystal_size_min 0.500
_refine_diff_density_max 0.547
_refine_diff_density_min -0.374
_refine_diff_density_rms 0.053
_refine_ls_extinction_method none
_refine_ls_goodness_of_fit_ref 1.048
_refine_ls_hydrogen_treatment constr
_refine_ls_matrix_type full
_refine_ls_number_parameters 153
_refine_ls_number_reflns 2122
_refine_ls_number_restraints 2
_refine_ls_restrained_S_all 1.494
_refine_ls_R_factor_all 0.0357
_refine_ls_R_factor_gt 0.0339
_refine_ls_shift/su_max 0.000
_refine_ls_shift/su_mean 0.000
_refine_ls_structure_factor_coef Fsqd
_refine_ls_weighting_details 'w=1/[\s^2^(Fo^2^)+(0.0495P)^2^+2.5188P] where P=(Fo^2^+2Fc^2^)/3'
_refine_ls_weighting_scheme calc
_refine_ls_wR_factor_gt 0.0892
_refine_ls_wR_factor_ref 0.0909
_reflns_Friedel_coverage 0.000
_reflns_number_gt 2004
_reflns_number_total 2122
_reflns_threshold_expression 'I > 2\s(I)'
_cod_data_source_file ja513027s_si_002.cif
_cod_data_source_block hma337
_cod_depositor_comments 'Adding full bibliography for 4123438.cif.'
_cod_database_code 4123438
_shelx_space_group_comment
;
The symmetry employed for this shelxl refinement is uniquely defined
by the following loop, which should always be used as a source of
symmetry information in preference to the above space-group names.
They are only intended as comments.
;
_shelx_estimated_absorpt_t_min 0.876
_shelx_estimated_absorpt_t_max 0.876
_shelxl_version_number 2013-4

loop_
_space_group_symop_operation_xyz
'x, y, z'
'-x, y, -z+1/2'
'x+1/2, y+1/2, z'
'-x+1/2, y+1/2, -z+1/2'
'-x, -y, -z'
'x, -y, z-1/2'
'-x+1/2, -y+1/2, -z'
'x+1/2, -y+1/2, z-1/2'

loop_
_atom_site_label
_atom_site_type_symbol
_atom_site_fract_x
_atom_site_fract_y
_atom_site_fract_z
_atom_site_U_iso_or_equiv
_atom_site_adp_type
_atom_site_occupancy
_atom_site_site_symmetry_order
_atom_site_calc_flag
_atom_site_refinement_flags_posn
_atom_site_refinement_flags_adp
_atom_site_refinement_flags_occupancy
_atom_site_disorder_assembly
_atom_site_disorder_group
S1 S 0.09243(3) 0.08370(2) 0.47561(4) 0.01887(13) Uani 1 1 d . . . . .
N1 N 0.13968(11) 0.21052(6) 0.58781(16) 0.0280(3) Uani 1 1 d . . . . .
C3 C 0.03671(10) 0.27714(7) 0.33764(17) 0.0169(3) Uani 1 1 d . . . . .
C6 C 0.22857(10) 0.12405(7) 0.80108(17) 0.0170(3) Uani 1 1 d . . . . .
C5 C 0.15777(11) 0.14645(7) 0.63152(18) 0.0190(3) Uani 1 1 d . . . . .
C7 C 0.28600(11) 0.17329(7) 0.91959(19) 0.0200(3) Uani 1 1 d . . . . .
H7 H 0.2801 0.2208 0.8889 0.024 Uiso 1 1 calc R U . . .
C8 C 0.35135(11) 0.15297(7) 1.08131(19) 0.0226(3) Uani 1 1 d . . . . .
H8 H 0.3894 0.1866 1.1619 0.027 Uiso 1 1 calc R U . . .
C9 C 0.36146(11) 0.08326(7) 1.12622(19) 0.0211(3) Uani 1 1 d . . . . .
H9 H 0.4062 0.0694 1.2374 0.025 Uiso 1 1 calc R U . . .
C11 C 0.23950(11) 0.05423(7) 0.84719(18) 0.0195(3) Uani 1 1 d . . . . .
H11 H 0.2011 0.0204 0.7677 0.023 Uiso 1 1 calc R U . . .
C2 C 0.06407(11) 0.35020(7) 0.39877(18) 0.0212(3) Uani 1 1 d . . . . .
H2A H 0.1379 0.3588 0.4236 0.025 Uiso 1 1 calc R U . . .
H2B H 0.0474 0.3594 0.5053 0.025 Uiso 1 1 calc R U . . .
C10 C 0.30624(11) 0.03415(7) 1.00856(18) 0.0206(3) Uani 1 1 d . . . . .
H10 H 0.3141 -0.0134 1.0385 0.025 Uiso 1 1 calc R U . . .
C4 C 0.07008(13) 0.21746(7) 0.4208(2) 0.0273(3) Uani 1 1 d . . . . .
C1 C 0.0000 0.39513(11) 0.2500 0.0379(6) Uani 1 2 d S T P . .
H1A H -0.0453 0.4251 0.2902 0.045 Uiso 0.5 1 calc R U P . .
H1B H 0.0453 0.4251 0.2098 0.045 Uiso 0.5 1 calc R U P . .
C12A C 0.0547(3) 0.15039(13) 0.3072(4) 0.0187(12) Uani 0.496(8) 1 d D . P A 1
C13A C -0.1267(3) 0.14515(17) 0.3008(7) 0.0218(10) Uani 0.496(8) 1 d D . P A 1
H13A H -0.1083 0.1807 0.3914 0.033 Uiso 0.496(8) 1 calc R U P A 1
H13B H -0.1198 0.0994 0.3547 0.033 Uiso 0.496(8) 1 calc R U P A 1
H13C H -0.1976 0.1520 0.2247 0.033 Uiso 0.496(8) 1 calc R U P A 1
C12B C 0.0065(3) 0.14959(12) 0.3471(4) 0.0130(9) Uani 0.504(8) 1 d D U P A 2
C13B C -0.0965(3) 0.14457(17) 0.3857(7) 0.0191(9) Uani 0.504(8) 1 d D U P A 2
H13D H -0.1446 0.1793 0.3171 0.029 Uiso 0.504(8) 1 calc R U P A 2
H13E H -0.0834 0.1528 0.5096 0.029 Uiso 0.504(8) 1 calc R U P A 2
H13F H -0.1260 0.0985 0.3544 0.029 Uiso 0.504(8) 1 calc R U P A 2

loop_
_atom_site_aniso_label
_atom_site_aniso_U_11
_atom_site_aniso_U_22
_atom_site_aniso_U_33
_atom_site_aniso_U_23
_atom_site_aniso_U_13
_atom_site_aniso_U_12
S1 0.0236(2) 0.01056(19) 0.0193(2) 0.00066(11) 0.00310(14) 0.00013(11)
N1 0.0392(8) 0.0130(6) 0.0220(6) -0.0003(5) -0.0024(5) 0.0015(5)
C3 0.0207(6) 0.0124(6) 0.0187(7) -0.0011(5) 0.0080(6) -0.0005(5)
C6 0.0178(6) 0.0153(6) 0.0182(6) 0.0003(5) 0.0065(5) 0.0008(5)
C5 0.0224(7) 0.0134(6) 0.0196(7) -0.0013(5) 0.0052(5) -0.0006(5)
C7 0.0221(7) 0.0139(6) 0.0236(7) 0.0001(5) 0.0070(6) -0.0001(5)
C8 0.0221(7) 0.0196(7) 0.0232(7) -0.0033(5) 0.0037(6) -0.0021(5)
C9 0.0199(7) 0.0229(7) 0.0191(7) 0.0021(5) 0.0047(5) 0.0030(5)
C11 0.0238(7) 0.0142(6) 0.0201(7) -0.0001(5) 0.0070(5) -0.0009(5)
C2 0.0292(7) 0.0118(6) 0.0198(7) -0.0011(5) 0.0047(6) -0.0016(5)
C10 0.0247(7) 0.0159(6) 0.0218(7) 0.0032(5) 0.0088(6) 0.0022(5)
C4 0.0384(9) 0.0126(7) 0.0221(7) -0.0028(6) -0.0015(6) -0.0002(6)
C1 0.0511(15) 0.0121(10) 0.0311(12) 0.000 -0.0114(11) 0.000
C12A 0.024(2) 0.0110(13) 0.0195(16) 0.0007(10) 0.0045(15) 0.0007(11)
C13A 0.033(2) 0.0189(15) 0.022(2) 0.0015(16) 0.0198(18) -0.0007(13)
C12B 0.0127(16) 0.0103(12) 0.0195(16) 0.0007(9) 0.0098(12) -0.0004(9)
C13B 0.0277(19) 0.0196(14) 0.0157(19) 0.0002(14) 0.0148(16) -0.0023(12)

loop_
_atom_type_symbol
_atom_type_description
_atom_type_scat_dispersion_real
_atom_type_scat_dispersion_imag
_atom_type_scat_source
C C 0.0033 0.0016 'International Tables Vol C Tables 4.2.6.8 and 6.1.1.4'
H H 0.0000 0.0000 'International Tables Vol C Tables 4.2.6.8 and 6.1.1.4'
N N 0.0061 0.0033 'International Tables Vol C Tables 4.2.6.8 and 6.1.1.4'
S S 0.1246 0.1234 'International Tables Vol C Tables 4.2.6.8 and 6.1.1.4'

loop_
_geom_angle_atom_site_label_1
_geom_angle_atom_site_label_2
_geom_angle_atom_site_label_3
_geom_angle
_geom_angle_site_symmetry_1
_geom_angle_site_symmetry_3
C5 S1 C12B 90.61(9) . .
C5 S1 C12A 90.22(10) . .
C5 N1 C4 111.77(12) . .
C4 C3 C3 120.49(8) . 2
C4 C3 C2 129.51(12) . .
C3 C3 C2 110.00(7) 2 .
C11 C6 C7 119.17(12) . .
C11 C6 C5 121.15(12) . .
C7 C6 C5 119.67(12) . .
N1 C5 C6 123.40(12) . .
N1 C5 S1 117.07(11) . .
C6 C5 S1 119.54(10) . .
C8 C7 C6 120.23(13) . .
C8 C7 H7 119.9 . .
C6 C7 H7 119.9 . .
C7 C8 C9 120.15(13) . .
C7 C8 H8 119.9 . .
C9 C8 H8 119.9 . .
C10 C9 C8 119.95(13) . .
C10 C9 H9 120.0 . .
C8 C9 H9 120.0 . .
C10 C11 C6 120.28(13) . .
C10 C11 H11 119.9 . .
C6 C11 H11 119.9 . .
C3 C2 C1 105.03(12) . .
C3 C2 H2A 110.7 . .
C1 C2 H2A 110.7 . .
C3 C2 H2B 110.7 . .
C1 C2 H2B 110.7 . .
H2A C2 H2B 108.8 . .
C9 C10 C11 120.20(13) . .
C9 C10 H10 119.9 . .
C11 C10 H10 119.9 . .
C3 C4 N1 126.05(13) . .
C3 C4 C12A 117.33(15) . .
N1 C4 C12A 114.36(14) . .
C3 C4 C12B 118.01(15) . .
N1 C4 C12B 114.02(14) . .
C2 C1 C2 109.90(17) 2 .
C2 C1 H1A 109.7 2 .
C2 C1 H1A 109.7 . .
C2 C1 H1B 109.7 2 .
C2 C1 H1B 109.7 . .
H1A C1 H1B 108.2 . .
C12A C12A C13A 111.1(5) 2 2
C12A C12A C4 106.1(3) 2 .
C13A C12A C4 114.1(3) 2 .
C12A C12A S1 116.4(3) 2 .
C13A C12A S1 107.9(2) 2 .
C4 C12A S1 101.09(17) . .
C12A C13A H13A 109.5 2 .
C12A C13A H13B 109.5 2 .
H13A C13A H13B 109.5 . .
C12A C13A H13C 109.5 2 .
H13A C13A H13C 109.5 . .
H13B C13A H13C 109.5 . .
C12B C12B C13B 114.3(4) 2 .
C12B C12B C4 104.4(2) 2 .
C13B C12B C4 113.8(2) . .
C12B C12B S1 114.9(3) 2 .
C13B C12B S1 107.8(2) . .
C4 C12B S1 100.95(16) . .
C12B C13B H13D 109.5 . .
C12B C13B H13E 109.5 . .
H13D C13B H13E 109.5 . .
C12B C13B H13F 109.5 . .
H13D C13B H13F 109.5 . .
H13E C13B H13F 109.5 . .

loop_
_geom_bond_atom_site_label_1
_geom_bond_atom_site_label_2
_geom_bond_distance
_geom_bond_site_symmetry_2
S1 C5 1.7734(14) .
S1 C12B 1.820(3) .
S1 C12A 1.831(3) .
N1 C5 1.2926(18) .
N1 C4 1.3878(19) .
C3 C4 1.3421(19) .
C3 C3 1.451(3) 2
C3 C2 1.5063(17) .
C6 C11 1.3987(19) .
C6 C7 1.4010(19) .
C6 C5 1.4685(18) .
C7 C8 1.384(2) .
C7 H7 0.9500 .
C8 C9 1.394(2) .
C8 H8 0.9500 .
C9 C10 1.386(2) .
C9 H9 0.9500 .
C11 C10 1.388(2) .
C11 H11 0.9500 .
C2 C1 1.5160(18) .
C2 H2A 0.9900 .
C2 H2B 0.9900 .
C10 H10 0.9500 .
C4 C12A 1.569(3) .
C4 C12B 1.585(3) .
C1 C2 1.5160(18) 2
C1 H1A 0.9900 .
C1 H1B 0.9900 .
C12A C12A 1.491(7) 2
C12A C13A 1.544(6) 2
C13A C12A 1.544(6) 2
C13A H13A 0.9800 .
C13A H13B 0.9800 .
C13A H13C 0.9800 .
C12B C12B 1.537(7) 2
C12B C13B 1.568(5) .
C13B H13D 0.9800 .
C13B H13E 0.9800 .
C13B H13F 0.9800 .
